data_4509492
loop_
_publ_author_name
'Basu, Tannistha'
'Sparkes, Hazel A.'
'Bhunia, Manas Kumar'
'Mondal, Raju'

_publ_section_title
;
 Identification of Reaction Conditions That Can Reproducibly Lead to a
 Particular Vertex Geometry: Quest for a Robust and Reproducible
 Metal-Carboxylate Noncluster-type SBU
;
_journal_issue 8
_journal_name_full 'Crystal Growth &amp; Design'
_journal_page_first 3488
_journal_paper_doi 10.1021/cg900195f
_journal_volume 9
_journal_year 2009
_chemical_formula_moiety 'C15 H18 N4 O4 Zn'
_chemical_formula_sum 'C15 H18 N4 O4 Zn'
_chemical_formula_weight 383.70
_chemical_name_systematic
; 
 ? 
;
_space_group_IT_number 14
_symmetry_cell_setting monoclinic
_symmetry_space_group_name_Hall '-P 2yn'
_symmetry_space_group_name_H-M 'P 1 21/n 1'
_atom_sites_solution_hydrogens geom
_atom_sites_solution_primary direct
_atom_sites_solution_secondary difmap
_audit_creation_method SHELXL-97
_cell_angle_alpha 90.00
_cell_angle_beta 98.754(1)
_cell_angle_gamma 90.00
_cell_formula_units_Z 4
_cell_length_a 8.5731(3)
_cell_length_b 15.4267(5)
_cell_length_c 13.0059(4)
_cell_measurement_reflns_used 8556
_cell_measurement_temperature 120(2)
_cell_measurement_theta_max 28.261
_cell_measurement_theta_min 2.641
_cell_volume 1700.05(10)
_computing_cell_refinement 'SAINT version 6.45A (Bruker, 2003)'
_computing_data_collection 'SMART version 5.054 (Bruker, 1999)'
_computing_data_reduction 'SAINT version 6.45A (Bruker, 2003)'
_computing_molecular_graphics 'ORTEP3 for Windows (Farrugia, 1997)'
_computing_publication_material 'WinGX publication routines (Farrugia, 1999)'
_computing_structure_refinement 'SHELXL-97 (Sheldrick, 1997)'
_computing_structure_solution 'SHELXS-97 (Sheldrick, 1990)'
_diffrn_ambient_temperature 120(2)
_diffrn_detector_area_resol_mean 8
_diffrn_measured_fraction_theta_full 1.000
_diffrn_measured_fraction_theta_max 1.000
_diffrn_measurement_device_type 'Bruker SMART 6K CCD Detector'
_diffrn_measurement_method \w
_diffrn_radiation_monochromator graphite
_diffrn_radiation_source 'fine-focus sealed tube'
_diffrn_radiation_type MoK\a
_diffrn_radiation_wavelength 0.71073
_diffrn_reflns_av_R_equivalents 0.0302
_diffrn_reflns_av_sigmaI/netI 0.0215
_diffrn_reflns_limit_h_max 10
_diffrn_reflns_limit_h_min -10
_diffrn_reflns_limit_k_max 19
_diffrn_reflns_limit_k_min -19
_diffrn_reflns_limit_l_max 16
_diffrn_reflns_limit_l_min -16
_diffrn_reflns_number 19648
_diffrn_reflns_theta_full 25.00
_diffrn_reflns_theta_max 26.37
_diffrn_reflns_theta_min 2.06
_exptl_absorpt_coefficient_mu 1.471
_exptl_absorpt_correction_T_max 0.902
_exptl_absorpt_correction_T_min 0.789
_exptl_absorpt_correction_type multi-scan
_exptl_absorpt_process_details 'SADABS (G. Sheldrick, 1998)'
_exptl_crystal_colour colourless
_exptl_crystal_density_diffrn 1.499
_exptl_crystal_density_method 'not measured'
_exptl_crystal_description block
_exptl_crystal_F_000 792
_exptl_crystal_size_max 0.24
_exptl_crystal_size_mid 0.09
_exptl_crystal_size_min 0.07
_refine_diff_density_max 0.579
_refine_diff_density_min -0.339
_refine_diff_density_rms 0.064
_refine_ls_extinction_method none
_refine_ls_goodness_of_fit_ref 1.037
_refine_ls_hydrogen_treatment constr
_refine_ls_matrix_type full
_refine_ls_number_parameters 221
_refine_ls_number_reflns 3472
_refine_ls_number_restraints 12
_refine_ls_restrained_S_all 1.054
_refine_ls_R_factor_all 0.0341
_refine_ls_R_factor_gt 0.0281
_refine_ls_shift/su_max 0.000
_refine_ls_shift/su_mean 0.000
_refine_ls_structure_factor_coef Fsqd
_refine_ls_weighting_details 'calc w=1/[\s^2^(Fo^2^)+(0.0418P)^2^+1.1519P] where P=(Fo^2^+2Fc^2^)/3'
_refine_ls_weighting_scheme calc
_refine_ls_wR_factor_gt 0.0717
_refine_ls_wR_factor_ref 0.0755
_reflns_number_gt 3033
_reflns_number_total 3472
_reflns_threshold_expression >2sigma(I)
_cod_data_source_file cg900195fsup5.cif
_cod_data_source_block 08has024
_cod_original_sg_symbol_H-M 'P 21/n'
_cod_database_code 4509492

loop_
_symmetry_equiv_pos_as_xyz
'x, y, z'
'-x+1/2, y+1/2, -z+1/2'
'-x, -y, -z'
'x-1/2, -y-1/2, z-1/2'

loop_
_atom_site_label
_atom_site_type_symbol
_atom_site_fract_x
_atom_site_fract_y
_atom_site_fract_z
_atom_site_U_iso_or_equiv
_atom_site_adp_type
_atom_site_occupancy
_atom_site_symmetry_multiplicity
_atom_site_calc_flag
_atom_site_refinement_flags
Zn1 Zn 0.66816(2) 0.066371(13) 0.219146(17) 0.01560(9) Uani 1 1 d .
O1 O 0.80544(16) 0.04419(9) 0.11491(11) 0.0198(3) Uani 1 1 d .
O2 O 0.67945(17) -0.05999(9) 0.01550(11) 0.0200(3) Uani 1 1 d .
O3 O 0.78055(18) 0.04175(11) 0.35692(12) 0.0296(3) Uani 1 1 d .
O4 O 0.97732(19) 0.13059(10) 0.33316(13) 0.0334(4) Uani 1 1 d .
N1 N 0.48484(19) -0.01781(10) 0.21156(13) 0.0180(3) Uani 1 1 d .
N2 N 0.45485(19) -0.08294(10) 0.14128(13) 0.0175(3) Uani 1 1 d .
H2 H 0.5172 -0.0969 0.0960 0.021 Uiso 1 1 calc R
N3 N -0.04862(19) -0.32094(11) 0.30971(13) 0.0192(3) Uani 1 1 d .
N4 N 0.1030(2) -0.32478(11) 0.35861(14) 0.0229(4) Uani 1 1 d .
H4 H 0.1463 -0.3711 0.3905 0.028 Uiso 1 1 calc R
C1 C 0.3645(2) -0.01811(12) 0.26630(15) 0.0190(4) Uani 1 1 d .
C2 C 0.2561(2) -0.08320(12) 0.22911(16) 0.0188(4) Uani 1 1 d .
C3 C 0.3187(2) -0.12349(12) 0.14914(15) 0.0176(4) Uani 1 1 d .
C4 C 0.3593(3) 0.04422(14) 0.35394(17) 0.0266(5) Uani 1 1 d .
H4A H 0.4580 0.0773 0.3662 0.040 Uiso 1 1 calc R
H4B H 0.3462 0.0121 0.4171 0.040 Uiso 1 1 calc R
H4C H 0.2703 0.0841 0.3359 0.040 Uiso 1 1 calc R
C5 C 0.2616(3) -0.19823(13) 0.08056(17) 0.0246(4) Uani 1 1 d .
H5A H 0.2847 -0.1875 0.0101 0.037 Uiso 1 1 calc R
H5B H 0.1475 -0.2049 0.0784 0.037 Uiso 1 1 calc R
H5C H 0.3152 -0.2513 0.1082 0.037 Uiso 1 1 calc R
C6 C 0.1015(2) -0.10071(13) 0.26614(17) 0.0228(4) Uani 1 1 d .
H6A H 0.0152 -0.0829 0.2107 0.027 Uiso 1 1 calc R
H6B H 0.0951 -0.0637 0.3275 0.027 Uiso 1 1 calc R
C7 C -0.0665(2) -0.24027(12) 0.27095(16) 0.0198(4) Uani 1 1 d U
C8 C 0.0735(2) -0.19325(12) 0.29500(15) 0.0189(4) Uani 1 1 d .
C9 C 0.1786(2) -0.24937(14) 0.35228(17) 0.0250(4) Uani 1 1 d U
C10 C -0.2208(3) -0.20986(15) 0.2137(2) 0.0363(6) Uani 1 1 d U
H10A H -0.2980 -0.2571 0.2096 0.054 Uiso 1 1 calc R
H10B H -0.2073 -0.1920 0.1433 0.054 Uiso 1 1 calc R
H10C H -0.2585 -0.1606 0.2506 0.054 Uiso 1 1 calc R
C11 C 0.3471(3) -0.23822(18) 0.4011(3) 0.0506(8) Uani 1 1 d U
H11A H 0.3735 -0.2814 0.4563 0.076 Uiso 1 1 calc R
H11B H 0.3621 -0.1799 0.4308 0.076 Uiso 1 1 calc R
H11C H 0.4160 -0.2461 0.3482 0.076 Uiso 1 1 calc R
C12 C 0.7938(2) -0.01061(12) 0.04158(15) 0.0166(4) Uani 1 1 d .
C13 C 0.9310(2) -0.01803(12) -0.01647(15) 0.0174(4) Uani 1 1 d .
H13 H 0.9181 -0.0500 -0.0796 0.021 Uiso 1 1 calc R
C14 C 0.9183(3) 0.07488(14) 0.38277(17) 0.0249(5) Uani 1 1 d .
C15 C 1.0131(3) 0.03854(15) 0.47990(16) 0.0256(4) Uani 1 1 d .
H15 H 1.0971 0.0727 0.5148 0.031 Uiso 1 1 calc R

loop_
_atom_site_aniso_label
_atom_site_aniso_U_11
_atom_site_aniso_U_22
_atom_site_aniso_U_33
_atom_site_aniso_U_23
_atom_site_aniso_U_13
_atom_site_aniso_U_12
Zn1 0.01302(13) 0.01589(13) 0.01803(13) -0.00205(8) 0.00280(9) -0.00058(8)
O1 0.0177(7) 0.0218(7) 0.0209(7) -0.0062(5) 0.0067(6) -0.0018(5)
O2 0.0169(7) 0.0228(7) 0.0209(7) -0.0047(5) 0.0043(6) -0.0038(5)
O3 0.0182(8) 0.0476(9) 0.0219(8) 0.0006(7) -0.0001(6) -0.0026(7)
O4 0.0308(9) 0.0294(8) 0.0385(9) 0.0053(7) 0.0006(7) 0.0000(7)
N1 0.0165(8) 0.0174(8) 0.0202(8) -0.0014(6) 0.0032(7) -0.0020(6)
N2 0.0150(8) 0.0173(7) 0.0204(8) -0.0009(6) 0.0028(7) 0.0002(6)
N3 0.0148(8) 0.0193(8) 0.0232(8) 0.0041(6) 0.0023(7) 0.0005(6)
N4 0.0170(8) 0.0212(8) 0.0288(9) 0.0089(7) -0.0022(7) -0.0009(7)
C1 0.0181(10) 0.0181(9) 0.0208(10) 0.0026(7) 0.0028(8) 0.0004(7)
C2 0.0166(9) 0.0166(9) 0.0231(10) 0.0054(7) 0.0023(8) -0.0001(7)
C3 0.0152(9) 0.0149(8) 0.0219(10) 0.0046(7) 0.0002(8) 0.0007(7)
C4 0.0261(11) 0.0278(11) 0.0278(11) -0.0057(9) 0.0100(9) -0.0079(9)
C5 0.0228(10) 0.0208(10) 0.0295(11) -0.0022(8) 0.0015(9) -0.0033(8)
C6 0.0176(10) 0.0187(9) 0.0332(11) 0.0049(8) 0.0072(9) -0.0004(8)
C7 0.0176(9) 0.0179(9) 0.0244(10) 0.0045(7) 0.0044(8) 0.0009(7)
C8 0.0163(9) 0.0187(9) 0.0221(10) 0.0033(7) 0.0046(8) -0.0003(7)
C9 0.0192(10) 0.0234(10) 0.0306(11) 0.0072(8) -0.0022(9) -0.0049(8)
C10 0.0207(11) 0.0241(11) 0.0606(16) 0.0150(11) -0.0055(11) -0.0023(9)
C11 0.0298(13) 0.0413(14) 0.0718(19) 0.0289(13) -0.0204(13) -0.0120(11)
C12 0.0162(9) 0.0168(9) 0.0164(9) 0.0017(7) 0.0007(7) 0.0033(7)
C13 0.0195(9) 0.0168(9) 0.0161(9) -0.0012(7) 0.0034(7) 0.0022(7)
C14 0.0207(10) 0.0310(11) 0.0227(11) -0.0055(8) 0.0026(9) 0.0035(8)
C15 0.0205(10) 0.0348(11) 0.0210(10) -0.0057(8) 0.0012(8) 0.0026(9)

loop_
_atom_type_symbol
_atom_type_description
_atom_type_scat_dispersion_real
_atom_type_scat_dispersion_imag
_atom_type_scat_source
C C 0.0033 0.0016 'International Tables Vol C Tables 4.2.6.8 and 6.1.1.4'
H H 0.0000 0.0000 'International Tables Vol C Tables 4.2.6.8 and 6.1.1.4'
N N 0.0061 0.0033 'International Tables Vol C Tables 4.2.6.8 and 6.1.1.4'
O O 0.0106 0.0060 'International Tables Vol C Tables 4.2.6.8 and 6.1.1.4'
Zn Zn 0.2839 1.4301 'International Tables Vol C Tables 4.2.6.8 and 6.1.1.4'

loop_
_geom_angle_atom_site_label_1
_geom_angle_atom_site_label_2
_geom_angle_atom_site_label_3
_geom_angle
_geom_angle_site_symmetry_1
_geom_angle_site_symmetry_3
O3 Zn1 O1 109.85(6) . .
O3 Zn1 N3 120.40(7) . 2
O1 Zn1 N3 111.28(6) . 2
O3 Zn1 N1 101.06(7) . .
O1 Zn1 N1 113.42(6) . .
N3 Zn1 N1 100.02(6) 2 .
C12 O1 Zn1 130.68(13) . .
C14 O3 Zn1 118.17(14) . .
C1 N1 N2 105.86(15) . .
C1 N1 Zn1 129.02(13) . .
N2 N1 Zn1 124.94(12) . .
C3 N2 N1 111.83(16) . .
C3 N2 H2 124.1 . .
N1 N2 H2 124.1 . .
C7 N3 N4 105.21(16) . .
C7 N3 Zn1 134.50(14) . 2_545
N4 N3 Zn1 118.09(12) . 2_545
C9 N4 N3 111.75(16) . .
C9 N4 H4 124.1 . .
N3 N4 H4 124.1 . .
N1 C1 C2 110.03(17) . .
N1 C1 C4 121.14(18) . .
C2 C1 C4 128.82(19) . .
C3 C2 C1 105.50(17) . .
C3 C2 C6 128.35(18) . .
C1 C2 C6 126.07(19) . .
N2 C3 C2 106.76(17) . .
N2 C3 C5 121.61(18) . .
C2 C3 C5 131.62(18) . .
C1 C4 H4A 109.5 . .
C1 C4 H4B 109.5 . .
H4A C4 H4B 109.5 . .
C1 C4 H4C 109.5 . .
H4A C4 H4C 109.5 . .
H4B C4 H4C 109.5 . .
C3 C5 H5A 109.5 . .
C3 C5 H5B 109.5 . .
H5A C5 H5B 109.5 . .
C3 C5 H5C 109.5 . .
H5A C5 H5C 109.5 . .
H5B C5 H5C 109.5 . .
C2 C6 C8 115.65(17) . .
C2 C6 H6A 108.4 . .
C8 C6 H6A 108.4 . .
C2 C6 H6B 108.4 . .
C8 C6 H6B 108.4 . .
H6A C6 H6B 107.4 . .
N3 C7 C8 110.63(17) . .
N3 C7 C10 121.38(18) . .
C8 C7 C10 127.97(18) . .
C9 C8 C7 105.23(17) . .
C9 C8 C6 127.80(18) . .
C7 C8 C6 126.96(18) . .
N4 C9 C8 107.18(18) . .
N4 C9 C11 121.20(19) . .
C8 C9 C11 131.6(2) . .
C7 C10 H10A 109.5 . .
C7 C10 H10B 109.5 . .
H10A C10 H10B 109.5 . .
C7 C10 H10C 109.5 . .
H10A C10 H10C 109.5 . .
H10B C10 H10C 109.5 . .
C9 C11 H11A 109.5 . .
C9 C11 H11B 109.5 . .
H11A C11 H11B 109.5 . .
C9 C11 H11C 109.5 . .
H11A C11 H11C 109.5 . .
H11B C11 H11C 109.5 . .
O2 C12 O1 125.49(18) . .
O2 C12 C13 117.51(17) . .
O1 C12 C13 116.97(17) . .
C13 C13 C12 122.6(2) 3_755 .
C13 C13 H13 118.7 3_755 .
C12 C13 H13 118.7 . .
O4 C14 O3 125.2(2) . .
O4 C14 C15 119.3(2) . .
O3 C14 C15 115.48(19) . .
C15 C15 C14 124.1(3) 3_756 .
C15 C15 H15 117.9 3_756 .
C14 C15 H15 117.9 . .

loop_
_geom_bond_atom_site_label_1
_geom_bond_atom_site_label_2
_geom_bond_distance
_geom_bond_site_symmetry_2
Zn1 O3 1.9385(15) .
Zn1 O1 1.9559(13) .
Zn1 N3 2.0239(16) 2
Zn1 N1 2.0296(16) .
O1 C12 1.267(2) .
O2 C12 1.247(2) .
O3 C14 1.284(3) .
O4 C14 1.229(3) .
N1 C1 1.339(3) .
N1 N2 1.356(2) .
N2 C3 1.342(2) .
N2 H2 0.8800 .
N3 C7 1.343(2) .
N3 N4 1.359(2) .
N3 Zn1 2.0239(16) 2_545
N4 C9 1.340(3) .
N4 H4 0.8800 .
C1 C2 1.403(3) .
C1 C4 1.497(3) .
C2 C3 1.388(3) .
C2 C6 1.502(3) .
C3 C5 1.494(3) .
C4 H4A 0.9800 .
C4 H4B 0.9800 .
C4 H4C 0.9800 .
C5 H5A 0.9800 .
C5 H5B 0.9800 .
C5 H5C 0.9800 .
C6 C8 1.505(3) .
C6 H6A 0.9900 .
C6 H6B 0.9900 .
C7 C8 1.397(3) .
C7 C10 1.492(3) .
C8 C9 1.383(3) .
C9 C11 1.497(3) .
C10 H10A 0.9800 .
C10 H10B 0.9800 .
C10 H10C 0.9800 .
C11 H11A 0.9800 .
C11 H11B 0.9800 .
C11 H11C 0.9800 .
C12 C13 1.495(3) .
C13 C13 1.319(4) 3_755
C13 H13 0.9500 .
C14 C15 1.503(3) .
C15 C15 1.332(5) 3_756
C15 H15 0.9500 .

loop_
_geom_hbond_atom_site_label_D
_geom_hbond_atom_site_label_H
_geom_hbond_atom_site_label_A
_geom_hbond_distance_DH
_geom_hbond_distance_HA
_geom_hbond_distance_DA
_geom_hbond_angle_DHA
_geom_hbond_site_symmetry_A
N2 H2 O2 0.88 1.95 2.733(2) 147.5 .
N4 H4 O2 0.88 1.93 2.710(2) 147.5 4_556
